data_7062600
loop_
_publ_author_name
'Kumar M, Naveen'
'Lyngkhoi, Deikrisha Lyngdoh'
'Gaikwad, Sudhakar'
'Samanta, Debabrata'
'Khatua, Snehadrinarayan'
'Pramanik, Susnata'

_publ_section_title
;
 The effect of substituents on the aggregation-induced emission of
 9,10-phenanthraquinone-hydrazones
;
_journal_issue 32
_journal_name_full 'New Journal of Chemistry'
_journal_page_first 15066
_journal_page_last 15075
_journal_paper_doi 10.1039/D3NJ02198J
_journal_volume 47
_journal_year 2023
_chemical_formula_sum 'C20 H14 N2 O'
_chemical_formula_weight 298.33
_space_group_crystal_system monoclinic
_space_group_IT_number 14
_space_group_name_Hall '-P 2ybc'
_space_group_name_H-M_alt 'P 1 21/c 1'
_atom_sites_solution_hydrogens geom
_audit_creation_method SHELXL-2018/3
_audit_update_record
;
2023-07-08 deposited with the CCDC.	2023-07-17 downloaded from the CCDC.
;
_cell_angle_alpha 90
_cell_angle_beta 101.468(2)
_cell_angle_gamma 90
_cell_formula_units_Z 4
_cell_length_a 15.1687(11)
_cell_length_b 15.6842(10)
_cell_length_c 6.4380(4)
_cell_measurement_reflns_used 3485
_cell_measurement_temperature 273(2)
_cell_measurement_theta_max 30.662
_cell_measurement_theta_min 2.937
_cell_volume 1501.08(17)
_computing_cell_refinement 'Bruker SAINT'
_computing_data_collection 'Bruker APEX3'
_computing_data_reduction 'Bruker SAINT'
_computing_molecular_graphics 'Ortep for Windows (Farrugia, 2012)'
_computing_publication_material 'WinGX publication routines (Farrugia, 2012)'
_computing_structure_refinement 'SHELXL-2018/3 (Sheldrick, 2018)'
_computing_structure_solution 'SHELXT 2018/2 (Sheldrick, 2018)'
_diffrn_ambient_temperature 273(2)
_diffrn_measured_fraction_theta_full 0.994
_diffrn_measured_fraction_theta_max 0.994
_diffrn_measurement_device_type 'Bruker D8 VENTURE Photon III detector'
_diffrn_measurement_method '\f and \w scans'
_diffrn_radiation_type MoK\a
_diffrn_radiation_wavelength 0.71073
_diffrn_reflns_av_R_equivalents 0.0615
_diffrn_reflns_av_unetI/netI 0.0269
_diffrn_reflns_Laue_measured_fraction_full 0.994
_diffrn_reflns_Laue_measured_fraction_max 0.994
_diffrn_reflns_limit_h_max 18
_diffrn_reflns_limit_h_min -18
_diffrn_reflns_limit_k_max 18
_diffrn_reflns_limit_k_min -18
_diffrn_reflns_limit_l_max 7
_diffrn_reflns_limit_l_min -7
_diffrn_reflns_number 32645
_diffrn_reflns_point_group_measured_fraction_full 0.994
_diffrn_reflns_point_group_measured_fraction_max 0.994
_diffrn_reflns_theta_full 24.999
_diffrn_reflns_theta_max 24.999
_diffrn_reflns_theta_min 2.937
_diffrn_source 'I\^A?S DIAMOND microfocus Mo tube'
_exptl_absorpt_coefficient_mu 0.083
_exptl_absorpt_correction_T_max 0.989
_exptl_absorpt_correction_T_min 0.980
_exptl_absorpt_correction_type multi-scan
_exptl_absorpt_process_details 'Bruker, SADABS'
_exptl_crystal_colour red
_exptl_crystal_density_diffrn 1.320
_exptl_crystal_description needle
_exptl_crystal_F_000 624
_exptl_crystal_size_max 0.250
_exptl_crystal_size_mid 0.190
_exptl_crystal_size_min 0.140
_refine_diff_density_max 0.130
_refine_diff_density_min -0.139
_refine_diff_density_rms 0.027
_refine_ls_extinction_method none
_refine_ls_goodness_of_fit_ref 1.075
_refine_ls_hydrogen_treatment constr
_refine_ls_matrix_type full
_refine_ls_number_parameters 208
_refine_ls_number_reflns 2622
_refine_ls_number_restraints 0
_refine_ls_restrained_S_all 1.075
_refine_ls_R_factor_all 0.0650
_refine_ls_R_factor_gt 0.0511
_refine_ls_shift/su_max 0.000
_refine_ls_shift/su_mean 0.000
_refine_ls_structure_factor_coef Fsqd
_refine_ls_weighting_details 'w=1/[\s^2^(Fo^2^)+(0.0364P)^2^+0.5758P] where P=(Fo^2^+2Fc^2^)/3'
_refine_ls_weighting_scheme calc
_refine_ls_wR_factor_gt 0.1119
_refine_ls_wR_factor_ref 0.1188
_reflns_Friedel_coverage 0.000
_reflns_number_gt 2103
_reflns_number_total 2622
_reflns_threshold_expression 'I > 2\s(I)'
_cod_data_source_file d3nj02198j2.cif
_cod_data_source_block compound1
_cod_depositor_comments 'Adding full bibliography for 7062600--7062602.cif.'
_cod_original_sg_symbol_H-M 'P 21/c'
_cod_database_code 7062600
_shelx_shelxl_version_number 2018/3
_shelx_space_group_comment
;
The symmetry employed for this shelxl refinement is uniquely defined
by the following loop, which should always be used as a source of
symmetry information in preference to the above space-group names.
They are only intended as comments.
;
_shelx_estimated_absorpt_t_min 0.980
_shelx_estimated_absorpt_t_max 0.989

loop_
_space_group_symop_operation_xyz
'x, y, z'
'-x, y+1/2, -z+1/2'
'-x, -y, -z'
'x, -y-1/2, z-1/2'

loop_
_atom_site_label
_atom_site_type_symbol
_atom_site_fract_x
_atom_site_fract_y
_atom_site_fract_z
_atom_site_U_iso_or_equiv
_atom_site_adp_type
_atom_site_occupancy
_atom_site_site_symmetry_order
_atom_site_calc_flag
_atom_site_refinement_flags_posn
_atom_site_refinement_flags_adp
_atom_site_refinement_flags_occupancy
_atom_site_disorder_assembly
_atom_site_disorder_group
C1 C 0.77219(14) 0.58099(11) 0.1998(3) 0.0477(5) Uani 1 1 d . . . . .
C2 C 0.84276(16) 0.62126(13) 0.1339(3) 0.0595(6) Uani 1 1 d . . . . .
H2 H 0.900906 0.616099 0.212907 0.071 Uiso 1 1 calc R U . . .
C3 C 0.82685(18) 0.66914(14) -0.0492(4) 0.0697(7) Uani 1 1 d . . . . .
H3 H 0.874365 0.696547 -0.093056 0.084 Uiso 1 1 calc R U . . .
C4 C 0.74133(19) 0.67659(15) -0.1671(4) 0.0737(7) Uani 1 1 d . . . . .
H4 H 0.730604 0.709212 -0.290228 0.088 Uiso 1 1 calc R U . . .
C5 C 0.67175(18) 0.63548(15) -0.1019(3) 0.0703(7) Uani 1 1 d . . . . .
H5 H 0.613834 0.640158 -0.182423 0.084 Uiso 1 1 calc R U . . .
C6 C 0.68624(15) 0.58727(13) 0.0813(3) 0.0577(5) Uani 1 1 d . . . . .
H6 H 0.638662 0.559488 0.123960 0.069 Uiso 1 1 calc R U . . .
C7 C 0.74667(12) 0.45258(11) 0.6415(3) 0.0423(4) Uani 1 1 d . . . . .
C8 C 0.83663(13) 0.44590(11) 0.7674(3) 0.0438(4) Uani 1 1 d . . . . .
C9 C 0.84916(12) 0.40077(11) 0.9711(3) 0.0421(4) Uani 1 1 d . . . . .
C10 C 0.93543(13) 0.39687(12) 1.0967(3) 0.0513(5) Uani 1 1 d . . . . .
H10 H 0.983272 0.422074 1.049098 0.062 Uiso 1 1 calc R U . . .
C11 C 0.95049(14) 0.35645(13) 1.2888(3) 0.0575(5) Uani 1 1 d . . . . .
H11 H 1.008203 0.354137 1.371290 0.069 Uiso 1 1 calc R U . . .
C12 C 0.87932(14) 0.31907(12) 1.3595(3) 0.0546(5) Uani 1 1 d . . . . .
H12 H 0.889296 0.291560 1.490051 0.066 Uiso 1 1 calc R U . . .
C13 C 0.79417(13) 0.32230(11) 1.2384(3) 0.0480(5) Uani 1 1 d . . . . .
H13 H 0.747182 0.296606 1.288308 0.058 Uiso 1 1 calc R U . . .
C14 C 0.77612(12) 0.36337(10) 1.0411(3) 0.0415(4) Uani 1 1 d . . . . .
C15 C 0.68534(12) 0.36720(11) 0.9076(3) 0.0426(4) Uani 1 1 d . . . . .
C16 C 0.61182(13) 0.32702(12) 0.9674(3) 0.0547(5) Uani 1 1 d . . . . .
H16 H 0.620537 0.297036 1.094472 0.066 Uiso 1 1 calc R U . . .
C17 C 0.52720(14) 0.33078(14) 0.8430(4) 0.0633(6) Uani 1 1 d . . . . .
H17 H 0.479306 0.303835 0.886392 0.076 Uiso 1 1 calc R U . . .
C18 C 0.51336(14) 0.37464(14) 0.6536(4) 0.0631(6) Uani 1 1 d . . . . .
H18 H 0.455937 0.377866 0.569893 0.076 Uiso 1 1 calc R U . . .
C19 C 0.58429(13) 0.41351(13) 0.5885(3) 0.0553(5) Uani 1 1 d . . . . .
H19 H 0.574456 0.442090 0.459406 0.066 Uiso 1 1 calc R U . . .
C20 C 0.67100(12) 0.41093(11) 0.7127(3) 0.0434(4) Uani 1 1 d . . . . .
N1 N 0.79134(11) 0.53349(10) 0.3882(2) 0.0502(4) Uani 1 1 d . . . . .
H1 H 0.846019 0.528808 0.455970 0.060 Uiso 1 1 calc R U . . .
N2 N 0.72621(10) 0.49608(9) 0.4620(2) 0.0463(4) Uani 1 1 d . . . . .
O1 O 0.90291(9) 0.47785(9) 0.7076(2) 0.0602(4) Uani 1 1 d . . . . .

loop_
_atom_site_aniso_label
_atom_site_aniso_U_11
_atom_site_aniso_U_22
_atom_site_aniso_U_33
_atom_site_aniso_U_23
_atom_site_aniso_U_13
_atom_site_aniso_U_12
C1 0.0712(13) 0.0364(10) 0.0399(10) 0.0016(8) 0.0216(9) 0.0057(9)
C2 0.0754(15) 0.0513(12) 0.0579(12) 0.0064(10) 0.0276(11) 0.0029(10)
C3 0.0976(19) 0.0546(13) 0.0685(14) 0.0150(11) 0.0441(14) 0.0058(13)
C4 0.118(2) 0.0591(14) 0.0515(12) 0.0151(11) 0.0349(14) 0.0182(14)
C5 0.0888(17) 0.0704(15) 0.0512(12) 0.0101(11) 0.0126(12) 0.0159(13)
C6 0.0731(15) 0.0537(12) 0.0496(11) 0.0057(9) 0.0203(10) 0.0043(11)
C7 0.0555(12) 0.0354(9) 0.0391(9) 0.0006(7) 0.0166(8) 0.0013(8)
C8 0.0560(12) 0.0368(10) 0.0417(10) -0.0025(8) 0.0168(9) -0.0070(8)
C9 0.0532(11) 0.0335(9) 0.0413(9) -0.0029(7) 0.0139(8) -0.0023(8)
C10 0.0551(12) 0.0491(11) 0.0493(11) -0.0005(9) 0.0094(9) -0.0114(9)
C11 0.0606(13) 0.0582(13) 0.0494(11) 0.0013(10) 0.0002(10) -0.0087(10)
C12 0.0778(14) 0.0444(11) 0.0408(10) 0.0041(9) 0.0099(10) -0.0027(10)
C13 0.0617(12) 0.0392(10) 0.0464(10) 0.0036(8) 0.0188(9) -0.0024(9)
C14 0.0570(11) 0.0295(9) 0.0418(9) -0.0029(7) 0.0189(8) -0.0003(8)
C15 0.0491(11) 0.0350(9) 0.0471(10) -0.0001(8) 0.0179(9) 0.0029(8)
C16 0.0570(13) 0.0507(12) 0.0619(12) 0.0135(10) 0.0250(10) 0.0037(10)
C17 0.0481(12) 0.0659(14) 0.0815(15) 0.0138(12) 0.0263(11) 0.0010(10)
C18 0.0458(12) 0.0674(14) 0.0758(14) 0.0075(12) 0.0113(10) 0.0048(10)
C19 0.0573(13) 0.0538(12) 0.0553(12) 0.0106(9) 0.0122(10) 0.0068(10)
C20 0.0498(11) 0.0356(9) 0.0475(10) 0.0004(8) 0.0159(9) 0.0052(8)
N1 0.0598(10) 0.0475(9) 0.0463(9) 0.0073(7) 0.0177(8) -0.0007(8)
N2 0.0612(10) 0.0393(8) 0.0428(8) 0.0017(7) 0.0211(7) 0.0021(7)
O1 0.0605(9) 0.0714(10) 0.0503(8) 0.0099(7) 0.0151(7) -0.0200(7)

loop_
_atom_type_symbol
_atom_type_description
_atom_type_scat_dispersion_real
_atom_type_scat_dispersion_imag
_atom_type_scat_source
C C 0.0033 0.0016 'International Tables Vol C Tables 4.2.6.8 and 6.1.1.4'
H H 0.0000 0.0000 'International Tables Vol C Tables 4.2.6.8 and 6.1.1.4'
N N 0.0061 0.0033 'International Tables Vol C Tables 4.2.6.8 and 6.1.1.4'
O O 0.0106 0.0060 'International Tables Vol C Tables 4.2.6.8 and 6.1.1.4'

loop_
_geom_angle_atom_site_label_1
_geom_angle_atom_site_label_2
_geom_angle_atom_site_label_3
_geom_angle
_geom_angle_site_symmetry_1
_geom_angle_site_symmetry_3
_geom_angle_publ_flag
C6 C1 C2 120.23(18) . . ?
C6 C1 N1 121.82(17) . . ?
C2 C1 N1 117.95(19) . . ?
C3 C2 C1 119.9(2) . . ?
C3 C2 H2 120.1 . . ?
C1 C2 H2 120.1 . . ?
C4 C3 C2 120.4(2) . . ?
C4 C3 H3 119.8 . . ?
C2 C3 H3 119.8 . . ?
C3 C4 C5 119.4(2) . . ?
C3 C4 H4 120.3 . . ?
C5 C4 H4 120.3 . . ?
C4 C5 C6 121.1(2) . . ?
C4 C5 H5 119.4 . . ?
C6 C5 H5 119.4 . . ?
C1 C6 C5 119.0(2) . . ?
C1 C6 H6 120.5 . . ?
C5 C6 H6 120.5 . . ?
N2 C7 C8 123.89(16) . . ?
N2 C7 C20 116.00(17) . . ?
C8 C7 C20 120.10(15) . . ?
O1 C8 C7 121.70(16) . . ?
O1 C8 C9 119.92(17) . . ?
C7 C8 C9 118.38(15) . . ?
C10 C9 C14 120.29(16) . . ?
C10 C9 C8 118.56(16) . . ?
C14 C9 C8 121.15(17) . . ?
C11 C10 C9 120.84(18) . . ?
C11 C10 H10 119.6 . . ?
C9 C10 H10 119.6 . . ?
C10 C11 C12 119.55(19) . . ?
C10 C11 H11 120.2 . . ?
C12 C11 H11 120.2 . . ?
C13 C12 C11 120.41(18) . . ?
C13 C12 H12 119.8 . . ?
C11 C12 H12 119.8 . . ?
C12 C13 C14 121.65(17) . . ?
C12 C13 H13 119.2 . . ?
C14 C13 H13 119.2 . . ?
C13 C14 C9 117.27(17) . . ?
C13 C14 C15 122.61(16) . . ?
C9 C14 C15 120.12(15) . . ?
C16 C15 C20 118.28(18) . . ?
C16 C15 C14 121.67(16) . . ?
C20 C15 C14 120.04(16) . . ?
C17 C16 C15 121.61(18) . . ?
C17 C16 H16 119.2 . . ?
C15 C16 H16 119.2 . . ?
C16 C17 C18 119.83(19) . . ?
C16 C17 H17 120.1 . . ?
C18 C17 H17 120.1 . . ?
C19 C18 C17 120.0(2) . . ?
C19 C18 H18 120.0 . . ?
C17 C18 H18 120.0 . . ?
C18 C19 C20 121.23(19) . . ?
C18 C19 H19 119.4 . . ?
C20 C19 H19 119.4 . . ?
C19 C20 C15 119.00(17) . . ?
C19 C20 C7 120.88(16) . . ?
C15 C20 C7 120.12(17) . . ?
N2 N1 C1 120.48(17) . . ?
N2 N1 H1 119.8 . . ?
C1 N1 H1 119.8 . . ?
N1 N2 C7 118.81(16) . . ?

loop_
_geom_bond_atom_site_label_1
_geom_bond_atom_site_label_2
_geom_bond_distance
_geom_bond_site_symmetry_2
_geom_bond_publ_flag
C1 C6 1.377(3) . ?
C1 C2 1.380(3) . ?
C1 N1 1.404(2) . ?
C2 C3 1.378(3) . ?
C2 H2 0.9300 . ?
C3 C4 1.372(3) . ?
C3 H3 0.9300 . ?
C4 C5 1.372(3) . ?
C4 H4 0.9300 . ?
C5 C6 1.381(3) . ?
C5 H5 0.9300 . ?
C6 H6 0.9300 . ?
C7 N2 1.325(2) . ?
C7 C8 1.446(3) . ?
C7 C20 1.471(2) . ?
C8 O1 1.251(2) . ?
C8 C9 1.469(2) . ?
C9 C10 1.396(3) . ?
C9 C14 1.405(2) . ?
C10 C11 1.368(3) . ?
C10 H10 0.9300 . ?
C11 C12 1.383(3) . ?
C11 H11 0.9300 . ?
C12 C13 1.371(3) . ?
C12 H12 0.9300 . ?
C13 C14 1.402(2) . ?
C13 H13 0.9300 . ?
C14 C15 1.472(3) . ?
C15 C16 1.400(2) . ?
C15 C20 1.409(2) . ?
C16 C17 1.372(3) . ?
C16 H16 0.9300 . ?
C17 C18 1.380(3) . ?
C17 H17 0.9300 . ?
C18 C19 1.373(3) . ?
C18 H18 0.9300 . ?
C19 C20 1.397(3) . ?
C19 H19 0.9300 . ?
N1 N2 1.316(2) . ?
N1 H1 0.8600 . ?

loop_
_geom_hbond_atom_site_label_D
_geom_hbond_atom_site_label_H
_geom_hbond_atom_site_label_A
_geom_hbond_distance_DH
_geom_hbond_distance_HA
_geom_hbond_distance_DA
_geom_hbond_angle_DHA
_geom_hbond_site_symmetry_A
_geom_hbond_publ_flag
N1 H1 O1 0.86 1.86 2.543(2) 135.5 . yes

loop_
_geom_torsion_atom_site_label_1
_geom_torsion_atom_site_label_2
_geom_torsion_atom_site_label_3
_geom_torsion_atom_site_label_4
_geom_torsion
_geom_torsion_site_symmetry_1
_geom_torsion_site_symmetry_2
_geom_torsion_site_symmetry_3
_geom_torsion_site_symmetry_4
_geom_torsion_publ_flag
C6 C1 C2 C3 1.1(3) . . . . ?
N1 C1 C2 C3 -179.45(17) . . . . ?
C1 C2 C3 C4 -0.4(3) . . . . ?
C2 C3 C4 C5 -0.4(3) . . . . ?
C3 C4 C5 C6 0.5(3) . . . . ?
C2 C1 C6 C5 -1.0(3) . . . . ?
N1 C1 C6 C5 179.57(17) . . . . ?
C4 C5 C6 C1 0.2(3) . . . . ?
N2 C7 C8 O1 -3.8(3) . . . . ?
C20 C7 C8 O1 177.30(16) . . . . ?
N2 C7 C8 C9 175.67(15) . . . . ?
C20 C7 C8 C9 -3.2(2) . . . . ?
O1 C8 C9 C10 1.8(2) . . . . ?
C7 C8 C9 C10 -177.69(16) . . . . ?
O1 C8 C9 C14 -179.22(16) . . . . ?
C7 C8 C9 C14 1.3(2) . . . . ?
C14 C9 C10 C11 0.3(3) . . . . ?
C8 C9 C10 C11 179.25(17) . . . . ?
C9 C10 C11 C12 -0.1(3) . . . . ?
C10 C11 C12 C13 0.0(3) . . . . ?
C11 C12 C13 C14 -0.2(3) . . . . ?
C12 C13 C14 C9 0.5(3) . . . . ?
C12 C13 C14 C15 179.61(17) . . . . ?
C10 C9 C14 C13 -0.5(2) . . . . ?
C8 C9 C14 C13 -179.41(15) . . . . ?
C10 C9 C14 C15 -179.65(16) . . . . ?
C8 C9 C14 C15 1.4(2) . . . . ?
C13 C14 C15 C16 -2.4(3) . . . . ?
C9 C14 C15 C16 176.77(16) . . . . ?
C13 C14 C15 C20 178.69(16) . . . . ?
C9 C14 C15 C20 -2.2(2) . . . . ?
C20 C15 C16 C17 -1.2(3) . . . . ?
C14 C15 C16 C17 179.87(18) . . . . ?
C15 C16 C17 C18 0.3(3) . . . . ?
C16 C17 C18 C19 0.8(3) . . . . ?
C17 C18 C19 C20 -1.1(3) . . . . ?
C18 C19 C20 C15 0.2(3) . . . . ?
C18 C19 C20 C7 179.86(18) . . . . ?
C16 C15 C20 C19 0.9(3) . . . . ?
C14 C15 C20 C19 179.84(16) . . . . ?
C16 C15 C20 C7 -178.76(16) . . . . ?
C14 C15 C20 C7 0.2(2) . . . . ?
N2 C7 C20 C19 3.9(2) . . . . ?
C8 C7 C20 C19 -177.12(17) . . . . ?
N2 C7 C20 C15 -176.47(15) . . . . ?
C8 C7 C20 C15 2.5(2) . . . . ?
C6 C1 N1 N2 -2.8(3) . . . . ?
C2 C1 N1 N2 177.79(16) . . . . ?
C1 N1 N2 C7 -179.25(15) . . . . ?
C8 C7 N2 N1 2.3(2) . . . . ?
C20 C7 N2 N1 -178.78(15) . . . . ?
